data_7217143
loop_
_publ_author_name
'Ren, XiaoMing'
'Zhai, Lu'
'Ning, Wei-Hua'

_publ_section_title
;
 Two-step dielectric anomalies coupled with structural phase transitions
 in co-crystal of 1,4-diazabicyclo[2.2.2]octane and 4, 4'-biphenol
;
_journal_name_full 'RSC Advances'
_journal_paper_doi 10.1039/C4RA03681F
_journal_year 2014
_chemical_formula_sum 'C18 H22 N2 O2'
_chemical_formula_weight 298.38
_chemical_name_systematic
; 
 ? 
;
_space_group_IT_number 15
_symmetry_cell_setting monoclinic
_symmetry_space_group_name_Hall '-C 2yc'
_symmetry_space_group_name_H-M 'C 1 2/c 1'
_atom_sites_solution_hydrogens geom
_atom_sites_solution_primary direct
_atom_sites_solution_secondary difmap
_audit_creation_method SHELXL-97
_cell_angle_alpha 90.00
_cell_angle_beta 97.707(6)
_cell_angle_gamma 90.00
_cell_formula_units_Z 4
_cell_length_a 11.819(2)
_cell_length_b 6.2786(11)
_cell_length_c 21.136(4)
_cell_measurement_temperature 200(2)
_cell_volume 1554.3(5)
_computing_cell_refinement 'Bruker FRAMBO'
_computing_data_collection 'Bruker FRAMBO'
_computing_data_reduction 'Bruker SAINT'
_computing_molecular_graphics 'Bruker SHELXTL'
_computing_publication_material 'Bruker SHELXTL'
_computing_structure_refinement 'SHELXL-97 (Sheldrick, 1997)'
_computing_structure_solution 'SHELXS-97 (Sheldrick, 1990)'
_diffrn_ambient_temperature 200(2)
_diffrn_measured_fraction_theta_full 0.992
_diffrn_measured_fraction_theta_max 0.992
_diffrn_measurement_device_type 'CCD area detector'
_diffrn_radiation_monochromator graphite
_diffrn_radiation_source 'fine-focus sealed tube'
_diffrn_radiation_type MoK\a
_diffrn_radiation_wavelength 0.71073
_diffrn_reflns_av_R_equivalents 0.0332
_diffrn_reflns_av_sigmaI/netI 0.0328
_diffrn_reflns_limit_h_max 14
_diffrn_reflns_limit_h_min -14
_diffrn_reflns_limit_k_max 7
_diffrn_reflns_limit_k_min -7
_diffrn_reflns_limit_l_max 25
_diffrn_reflns_limit_l_min -23
_diffrn_reflns_number 6092
_diffrn_reflns_theta_full 25.50
_diffrn_reflns_theta_max 25.50
_diffrn_reflns_theta_min 3.48
_exptl_absorpt_coefficient_mu 0.084
_exptl_absorpt_correction_T_max 0.987
_exptl_absorpt_correction_T_min 0.982
_exptl_absorpt_correction_type multi-scan
_exptl_absorpt_process_details 'SADABS; Bruker, 2000'
_exptl_crystal_colour colourless
_exptl_crystal_density_diffrn 1.275
_exptl_crystal_density_method 'not measured'
_exptl_crystal_description block
_exptl_crystal_F_000 640
_exptl_crystal_size_max 0.3
_exptl_crystal_size_mid 0.18
_exptl_crystal_size_min 0.15
_refine_diff_density_max 0.145
_refine_diff_density_min -0.206
_refine_diff_density_rms 0.032
_refine_ls_extinction_coef 0.0096(18)
_refine_ls_extinction_expression Fc^*^=kFc[1+0.001xFc^2^\l^3^/sin(2\q)]^-1/4^
_refine_ls_extinction_method SHELXL
_refine_ls_goodness_of_fit_ref 1.048
_refine_ls_hydrogen_treatment mixed
_refine_ls_matrix_type full
_refine_ls_number_parameters 138
_refine_ls_number_reflns 1436
_refine_ls_number_restraints 0
_refine_ls_restrained_S_all 1.048
_refine_ls_R_factor_all 0.0902
_refine_ls_R_factor_gt 0.0528
_refine_ls_shift/su_max 0.000
_refine_ls_shift/su_mean 0.000
_refine_ls_structure_factor_coef Fsqd
_refine_ls_weighting_details 'calc w=1/[\s^2^(Fo^2^)+(0.0696P)^2^+0.7284P] where P=(Fo^2^+2Fc^2^)/3'
_refine_ls_weighting_scheme calc
_refine_ls_wR_factor_gt 0.1410
_refine_ls_wR_factor_ref 0.1547
_reflns_number_gt 911
_reflns_number_total 1436
_reflns_threshold_expression >2sigma(I)
_cod_data_source_file c4ra03681f2.cif
_cod_data_source_block 1
_cod_depositor_comments
;
The following automatic conversions were performed:

'_symmetry_cell_setting' value ' monoclinic ' changed to 'monoclinic'
according to
/usr/data/users/saulius/crontab/automatic-downloads/rss-feeds/RSC/lib/dictionaries/cif_core.dic
dictionary named 'cif_core.dic' version 2.4.2 from 2011-04-26.

Automatic conversion script
Id: cif_fix_values 2281 2013-09-26 08:29:07Z andrius 
;
_cod_original_sg_symbol_H-M 'C 2/c'
_cod_database_code 7217143

loop_
_symmetry_equiv_pos_as_xyz
'x, y, z'
'-x, y, -z+1/2'
'x+1/2, y+1/2, z'
'-x+1/2, y+1/2, -z+1/2'
'-x, -y, -z'
'x, -y, z-1/2'
'-x+1/2, -y+1/2, -z'
'x+1/2, -y+1/2, z-1/2'

loop_
_atom_site_label
_atom_site_type_symbol
_atom_site_fract_x
_atom_site_fract_y
_atom_site_fract_z
_atom_site_U_iso_or_equiv
_atom_site_adp_type
_atom_site_occupancy
_atom_site_symmetry_multiplicity
_atom_site_calc_flag
_atom_site_refinement_flags
O1 O 0.13103(17) 0.4675(3) 0.11317(11) 0.0997(7) Uani 1 1 d .
H1 H 0.1193 0.3547 0.0919 0.150 Uiso 1 1 calc R
C1 C 0.2331(3) 0.4551(3) 0.15039(13) 0.0772(8) Uani 1 1 d .
C2 C 0.2704(2) 0.6309(3) 0.18718(12) 0.0739(8) Uani 1 1 d .
H2 H 0.2241 0.7549 0.1859 0.089 Uiso 1 1 calc R
C3 C 0.3736(3) 0.6268(3) 0.22541(12) 0.0709(8) Uani 1 1 d .
H3 H 0.3980 0.7494 0.2499 0.085 Uiso 1 1 calc R
C4 C 0.4440(2) 0.4472(3) 0.22942(9) 0.0696(8) Uani 1 1 d .
C5 C 0.4040(3) 0.2707(3) 0.19309(11) 0.0769(8) Uani 1 1 d .
H5 H 0.4494 0.1453 0.1951 0.092 Uiso 1 1 calc R
C6 C 0.3009(3) 0.2732(3) 0.15445(12) 0.0784(8) Uani 1 1 d .
H6 H 0.2757 0.1502 0.1304 0.094 Uiso 1 1 calc R
N1 N 0.0432(14) 0.149(2) 0.0282(8) 0.049(3) Uani 0.50 1 d P
C7 C -0.0171(4) 0.0104(8) 0.0644(2) 0.0617(12) Uani 0.50 1 d P
H7A H -0.0706 0.0927 0.0828 0.092 Uiso 0.50 1 d PR
H7B H 0.0316 -0.0601 0.0980 0.092 Uiso 0.50 1 d PR
C8 C -0.0102(5) 0.2348(7) -0.0262(2) 0.0709(13) Uani 0.50 1 d P
H8A H -0.0637 0.3318 -0.0136 0.106 Uiso 0.50 1 d PR
H8B H 0.0406 0.3095 -0.0488 0.106 Uiso 0.50 1 d PR
C9 C 0.1367(4) -0.0219(7) 0.0038(2) 0.0727(14) Uani 0.50 1 d P
H9A H 0.1812 -0.0947 0.0387 0.109 Uiso 0.50 1 d PR
H9B H 0.1843 0.0584 -0.0195 0.109 Uiso 0.50 1 d PR
N2 N 0.0721(14) 0.128(3) 0.0436(9) 0.052(3) Uani 0.50 1 d P
C10 C 0.0848(5) 0.1579(7) -0.0219(2) 0.0597(12) Uani 0.50 1 d P
H10A H 0.1618 0.1323 -0.0251 0.090 Uiso 0.50 1 d PR
H10B H 0.0653 0.2991 -0.0357 0.090 Uiso 0.50 1 d PR
C11 C 0.0854(5) -0.0733(6) 0.0677(2) 0.0727(14) Uani 0.50 1 d P
H11A H 0.1618 -0.1156 0.0696 0.109 Uiso 0.50 1 d PR
H11B H 0.0660 -0.0734 0.1102 0.109 Uiso 0.50 1 d PR
C12 C -0.0669(4) 0.1796(7) 0.0430(2) 0.0720(14) Uani 0.50 1 d P
H12A H -0.0851 0.3176 0.0257 0.108 Uiso 0.50 1 d PR
H12B H -0.0827 0.1727 0.0862 0.108 Uiso 0.50 1 d PR

loop_
_atom_site_aniso_label
_atom_site_aniso_U_11
_atom_site_aniso_U_22
_atom_site_aniso_U_33
_atom_site_aniso_U_23
_atom_site_aniso_U_13
_atom_site_aniso_U_12
O1 0.1032(15) 0.0553(11) 0.1502(18) -0.0377(11) 0.0524(14) -0.0231(10)
C1 0.106(2) 0.0427(12) 0.0980(18) -0.0160(12) 0.0674(16) -0.0245(13)
C2 0.104(2) 0.0392(12) 0.0901(17) -0.0153(11) 0.0571(17) -0.0090(12)
C3 0.118(2) 0.0347(11) 0.0729(15) -0.0113(10) 0.0591(16) -0.0114(12)
C4 0.132(2) 0.0343(10) 0.0546(14) -0.0004(9) 0.0569(13) -0.0055(10)
C5 0.143(2) 0.0325(11) 0.0682(15) -0.0019(11) 0.0621(16) -0.0051(13)
C6 0.136(2) 0.0357(12) 0.0776(17) -0.0133(11) 0.0650(17) -0.0203(13)
N1 0.049(7) 0.032(3) 0.062(8) 0.005(4) -0.004(5) -0.011(4)
C7 0.074(3) 0.059(3) 0.057(3) -0.016(2) 0.028(2) -0.026(3)
C8 0.104(4) 0.042(2) 0.071(3) -0.009(2) 0.026(3) -0.017(3)
C9 0.088(3) 0.050(3) 0.089(3) -0.022(2) 0.049(3) -0.024(2)
N2 0.057(8) 0.044(3) 0.054(7) 0.010(4) -0.002(4) -0.008(4)
C10 0.081(3) 0.048(3) 0.056(3) -0.009(2) 0.029(3) -0.024(2)
C11 0.119(4) 0.041(2) 0.061(3) -0.007(2) 0.019(3) -0.022(2)
C12 0.095(4) 0.047(2) 0.082(3) -0.025(2) 0.044(3) -0.023(3)

loop_
_atom_type_symbol
_atom_type_description
_atom_type_scat_dispersion_real
_atom_type_scat_dispersion_imag
_atom_type_scat_source
C C 0.0033 0.0016 'International Tables Vol C Tables 4.2.6.8 and 6.1.1.4'
H H 0.0000 0.0000 'International Tables Vol C Tables 4.2.6.8 and 6.1.1.4'
N N 0.0061 0.0033 'International Tables Vol C Tables 4.2.6.8 and 6.1.1.4'
O O 0.0106 0.0060 'International Tables Vol C Tables 4.2.6.8 and 6.1.1.4'

loop_
_geom_angle_atom_site_label_1
_geom_angle_atom_site_label_2
_geom_angle_atom_site_label_3
_geom_angle
_geom_angle_site_symmetry_1
_geom_angle_site_symmetry_3
C1 O1 H1 109.5 . .
O1 C1 C2 118.2(2) . .
O1 C1 C6 123.0(2) . .
C2 C1 C6 118.8(3) . .
C3 C2 C1 120.4(2) . .
C3 C2 H2 119.8 . .
C1 C2 H2 119.8 . .
C2 C3 C4 121.8(2) . .
C2 C3 H3 119.1 . .
C4 C3 H3 119.1 . .
C5 C4 C3 116.9(2) . .
C5 C4 C4 122.22(18) . 2_655
C3 C4 C4 120.85(16) . 2_655
C6 C5 C4 121.8(2) . .
C6 C5 H5 119.1 . .
C4 C5 H5 119.1 . .
C5 C6 C1 120.2(2) . .
C5 C6 H6 119.9 . .
C1 C6 H6 119.9 . .
C8 N1 C7 119.7(12) . .
C8 N1 C9 104.3(13) . .
C7 N1 C9 100.1(9) . .
N1 C7 C10 111.6(7) . 5
N1 C7 C8 98.7(8) . 5
C10 C7 C8 42.0(3) 5 5
N1 C7 C9 86.8(6) . 5
C10 C7 C9 45.6(3) 5 5
C8 C7 C9 81.4(3) 5 5
N1 C7 H7A 107.6 . .
C10 C7 H7A 107.0 5 .
C8 C7 H7A 146.3 5 .
C9 C7 H7A 79.6 5 .
N1 C7 H7B 112.8 . .
C10 C7 H7B 109.2 5 .
C8 C7 H7B 79.0 5 .
C9 C7 H7B 154.1 5 .
H7A C7 H7B 108.5 . .
N1 C7 H11B 104.4 . .
C10 C7 H11B 114.3 5 .
C8 C7 H11B 80.5 5 .
C9 C7 H11B 159.9 5 .
H7A C7 H11B 111.8 . .
H7B C7 H11B 8.4 . .
N1 C7 H12B 94.2 . .
C10 C7 H12B 115.2 5 .
C8 C7 H12B 156.9 5 .
C9 C7 H12B 80.3 5 .
H7A C7 H12B 13.6 . .
H7B C7 H12B 113.3 . .
H11B C7 H12B 114.7 . .
N1 C8 C11 112.9(8) . 5
N1 C8 C7 87.0(8) . 5
C11 C8 C7 45.7(3) 5 5
N1 C8 H8A 105.9 . .
C11 C8 H8A 103.2 5 .
C7 C8 H8A 148.6 5 .
N1 C8 H8B 112.0 . .
C11 C8 H8B 113.4 5 .
C7 C8 H8B 92.0 5 .
H8A C8 H8B 108.6 . .
N1 C8 H10B 90.3 . .
C11 C8 H10B 126.7 5 .
C7 C8 H10B 92.0 5 .
H8A C8 H10B 115.9 . .
H8B C8 H10B 21.7 . .
N1 C8 H12A 77.4 . .
C11 C8 H12A 106.0 5 .
C7 C8 H12A 138.2 5 .
H8A C8 H12A 30.1 . .
H8B C8 H12A 129.8 . .
H10B C8 H12A 126.1 . .
C12 C9 N1 106.8(6) 5 .
C12 C9 C7 42.0(2) 5 5
N1 C9 C7 75.6(5) . 5
C12 C9 H9A 112.0 5 .
N1 C9 H9A 112.7 . .
C7 C9 H9A 152.1 5 .
C12 C9 H9B 108.1 5 .
N1 C9 H9B 106.5 . .
C7 C9 H9B 91.1 5 .
H9A C9 H9B 110.5 . .
C12 C9 H10A 109.5 5 .
N1 C9 H10A 81.9 . .
C7 C9 H10A 77.9 5 .
H9A C9 H10A 128.7 . .
H9B C9 H10A 25.7 . .
C12 C9 H11A 111.2 5 .
N1 C9 H11A 91.3 . .
C7 C9 H11A 139.5 5 .
H9A C9 H11A 23.8 . .
H9B C9 H11A 129.5 . .
H10A C9 H11A 138.9 . .
C11 N2 C10 117.5(14) . .
C11 N2 C12 104.2(13) . .
C10 N2 C12 101.5(8) . .
N2 C10 C7 111.3(8) . 5
N2 C10 H8B 118.1 . .
C7 C10 H8B 96.3 5 .
N2 C10 H9B 96.3 . .
C7 C10 H9B 95.0 5 .
H8B C10 H9B 136.3 . .
N2 C10 H10A 106.2 . .
C7 C10 H10A 105.9 5 .
H8B C10 H10A 118.1 . .
H9B C10 H10A 19.3 . .
N2 C10 H10B 111.6 . .
C7 C10 H10B 111.9 5 .
H8B C10 H10B 15.8 . .
H9B C10 H10B 128.9 . .
H10A C10 H10B 109.6 . .
N2 C11 C8 111.6(7) . 5
N2 C11 H7B 96.6 . .
C8 C11 H7B 93.0 5 .
N2 C11 H9A 89.1 . .
C8 C11 H9A 97.4 5 .
H7B C11 H9A 165.3 . .
N2 C11 H11A 109.9 . .
C8 C11 H11A 108.5 5 .
H7B C11 H11A 135.4 . .
H9A C11 H11A 30.5 . .
N2 C11 H11B 108.7 . .
C8 C11 H11B 110.0 5 .
H7B C11 H11B 27.7 . .
H9A C11 H11B 137.7 . .
H11A C11 H11B 108.0 . .
C9 C12 N2 108.6(7) 5 .
C9 C12 H7A 96.2 5 .
N2 C12 H7A 92.4 . .
C9 C12 H8A 88.1 5 .
N2 C12 H8A 89.9 . .
H7A C12 H8A 174.2 . .
C9 C12 H12A 105.1 5 .
N2 C12 H12A 110.4 . .
H7A C12 H12A 141.1 . .
H8A C12 H12A 33.3 . .
C9 C12 H12B 115.1 5 .
N2 C12 H12B 107.5 . .
H7A C12 H12B 31.1 . .
H8A C12 H12B 143.1 . .
H12A C12 H12B 110.1 . .

loop_
_geom_bond_atom_site_label_1
_geom_bond_atom_site_label_2
_geom_bond_distance
_geom_bond_site_symmetry_2
O1 C1 1.352(3) .
O1 H1 0.8400 .
C1 C2 1.387(3) .
C1 C6 1.391(4) .
C2 C3 1.370(3) .
C2 H2 0.9500 .
C3 C4 1.397(3) .
C3 H3 0.9500 .
C4 C5 1.394(3) .
C4 C4 1.483(5) 2_655
C5 C6 1.374(3) .
C5 H5 0.9500 .
C6 H6 0.9500 .
N1 C8 1.349(14) .
N1 C7 1.41(2) .
N1 C9 1.67(2) .
C7 C10 1.540(5) 5
C7 C8 1.788(7) 5
C7 C9 1.880(7) 5
C7 H7A 0.9404 .
C7 H7B 0.9606 .
C7 H11B 1.3879 .
C7 H12B 1.3961 .
C8 C11 1.542(6) 5
C8 C7 1.788(7) 5
C8 H8A 0.9410 .
C8 H8B 0.9414 .
C8 H10B 1.0239 .
C8 H12A 1.5863 .
C9 C12 1.556(6) 5
C9 C7 1.880(7) 5
C9 H9A 0.9615 .
C9 H9B 0.9427 .
C9 H10A 1.2035 .
C9 H11A 1.5018 .
N2 C11 1.365(17) .
N2 C10 1.42(2) .
N2 C12 1.673(19) .
C10 C7 1.540(5) 5
C10 H8B 1.1929 .
C10 H9B 1.3263 .
C10 H10A 0.9345 .
C10 H10B 0.9524 .
C11 C8 1.542(6) 5
C11 H7B 0.9645 .
C11 H9A 1.3640 .
C11 H11A 0.9368 .
C11 H11B 0.9569 .
C12 C9 1.556(6) 5
C12 H7A 1.0087 .
C12 H8A 1.5355 .
C12 H12A 0.9534 .
C12 H12B 0.9584 .

loop_
_geom_torsion_atom_site_label_1
_geom_torsion_atom_site_label_2
_geom_torsion_atom_site_label_3
_geom_torsion_atom_site_label_4
_geom_torsion
_geom_torsion_site_symmetry_1
_geom_torsion_site_symmetry_4
O1 C1 C2 C3 -179.60(19) . .
C6 C1 C2 C3 1.8(3) . .
C1 C2 C3 C4 -0.7(3) . .
C2 C3 C4 C5 -0.6(3) . .
C2 C3 C4 C4 179.3(2) . 2_655
C3 C4 C5 C6 0.8(3) . .
C4 C4 C5 C6 -179.1(2) 2_655 .
C4 C5 C6 C1 0.3(3) . .
O1 C1 C6 C5 179.9(2) . .
C2 C1 C6 C5 -1.6(3) . .
C8 N1 C7 C10 46.9(17) . 5
C9 N1 C7 C10 -66.1(8) . 5
C8 N1 C7 C8 88.5(14) . 5
C9 N1 C7 C8 -24.5(7) . 5
C8 N1 C7 C9 7.8(14) . 5
C9 N1 C7 C9 -105.2(6) . 5
C7 N1 C8 C11 -43.1(18) . 5
C9 N1 C8 C11 67.7(11) . 5
C7 N1 C8 C7 -81.7(14) . 5
C9 N1 C8 C7 29.0(8) . 5
C8 N1 C9 C12 -56.9(11) . 5
C7 N1 C9 C12 67.5(8) . 5
C8 N1 C9 C7 -28.4(8) . 5
C7 N1 C9 C7 96.0(7) . 5
C11 N2 C10 C7 47.2(14) . 5
C12 N2 C10 C7 -65.6(11) . 5
C10 N2 C11 C8 -51.9(15) . 5
C12 N2 C11 C8 59.4(12) . 5
C11 N2 C12 C9 -63.8(11) . 5
C10 N2 C12 C9 58.7(11) . 5
